data_7159650
loop_
_publ_author_name
'Kami&#x144;ska, Karolina'
'Iwan, Dominika'
'Trojnar, Jakub'
'Daszkiewicz, Marek'
'Rode, Joanna E.'
'Wojaczy&#x144;ski, Jacek'
'Wojaczy&#x144;ska, El&#x17c;bieta'

_publ_section_title
;
 Rearrangement of thiazolidine derivatives - a synthesis of a chiral fused
 oxathiane-&#x3b3;-lactam bicyclic system.
;
_journal_issue 46
_journal_name_full 'Organic &amp; biomolecular chemistry'
_journal_page_first 9182
_journal_page_last 9191
_journal_paper_doi 10.1039/d3ob01454a
_journal_volume 21
_journal_year 2023
_chemical_absolute_configuration syn
_chemical_formula_moiety 'C10 H17 N O2 S'
_chemical_formula_sum 'C10 H17 N O2 S'
_chemical_formula_weight 215.30
_space_group_crystal_system monoclinic
_space_group_IT_number 4
_space_group_name_Hall 'P 2yb'
_space_group_name_H-M_alt 'P 1 21 1'
_atom_sites_solution_hydrogens mixed
_audit_block_doi 10.5517/ccdc.csd.cc2c6fcd
_audit_creation_method SHELXL-2018/3
_audit_update_record
;
2022-06-21 deposited with the CCDC.	2023-11-06 downloaded from the CCDC.
;
_cell_angle_alpha 90
_cell_angle_beta 107.4776(18)
_cell_angle_gamma 90
_cell_formula_units_Z 6
_cell_length_a 14.7795(2)
_cell_length_b 8.01466(11)
_cell_length_c 15.0100(3)
_cell_measurement_reflns_used 24200
_cell_measurement_temperature 100.0(1)
_cell_measurement_theta_max 32.2200
_cell_measurement_theta_min 3.4110
_cell_volume 1695.89(5)
_computing_cell_refinement 'CrysAlisPro 1.171.39.46 (Rigaku OD, 2018)'
_computing_data_collection 'CrysAlisPro 1.171.38.43 (Rigaku OD, 2015)'
_computing_data_reduction 'CrysAlisPro 1.171.39.46 (Rigaku OD, 2018)'
_computing_structure_refinement 'SHELXL-2018/3 (Sheldrick, 2018)'
_computing_structure_solution 'SHELXS-2018/3 (Sheldrick, 2018)'
_diffrn_ambient_temperature 100.0(1)
_diffrn_detector_area_resol_mean 10.6249
_diffrn_measured_fraction_theta_full 0.999
_diffrn_measured_fraction_theta_max 0.999
_diffrn_measurement_device_type 'Xcalibur, Atlas'
_diffrn_measurement_method '\w scans'
_diffrn_radiation_type MoK\a
_diffrn_radiation_wavelength 0.71073
_diffrn_reflns_av_R_equivalents 0.0302
_diffrn_reflns_av_unetI/netI 0.0215
_diffrn_reflns_Laue_measured_fraction_full 0.999
_diffrn_reflns_Laue_measured_fraction_max 0.999
_diffrn_reflns_limit_h_max 21
_diffrn_reflns_limit_h_min -21
_diffrn_reflns_limit_k_max 11
_diffrn_reflns_limit_k_min -11
_diffrn_reflns_limit_l_max 21
_diffrn_reflns_limit_l_min -21
_diffrn_reflns_number 57514
_diffrn_reflns_point_group_measured_fraction_full 0.999
_diffrn_reflns_point_group_measured_fraction_max 0.999
_diffrn_reflns_theta_full 25.242
_diffrn_reflns_theta_max 30.508
_diffrn_reflns_theta_min 2.778
_diffrn_source 'fine-focus sealed X-ray tube'
_exptl_absorpt_coefficient_mu 0.263
_exptl_absorpt_correction_T_max 0.969
_exptl_absorpt_correction_T_min 0.925
_exptl_absorpt_correction_type analytical
_exptl_absorpt_process_details
;
CrysAlisPro 1.171.39.46 (Rigaku Oxford Diffraction, 2018)
Analytical numeric absorption correction using a multifaceted crystal
			model based on expressions derived by R.C. Clark & J.S. Reid.
(Clark, R. C. & Reid, J. S. (1995). Acta Cryst. A51, 887-897)
Empirical absorption correction using spherical harmonics,
 implemented in SCALE3 ABSPACK scaling algorithm.
;
_exptl_crystal_colour colourless
_exptl_crystal_density_diffrn 1.265
_exptl_crystal_description plate
_exptl_crystal_F_000 696
_exptl_crystal_size_max 0.530
_exptl_crystal_size_mid 0.259
_exptl_crystal_size_min 0.148
_refine_diff_density_max 0.336
_refine_diff_density_min -0.195
_refine_diff_density_rms 0.042
_refine_ls_abs_structure_details
;
 Flack x determined using 4459 quotients [(I+)-(I-)]/[(I+)+(I-)]
 (Parsons, Flack and Wagner, Acta Cryst. B69 (2013) 249-259).
;
_refine_ls_abs_structure_Flack 0.006(12)
_refine_ls_extinction_method none
_refine_ls_goodness_of_fit_ref 1.060
_refine_ls_hydrogen_treatment mixed
_refine_ls_matrix_type full
_refine_ls_number_parameters 400
_refine_ls_number_reflns 10359
_refine_ls_number_restraints 1
_refine_ls_restrained_S_all 1.060
_refine_ls_R_factor_all 0.0273
_refine_ls_R_factor_gt 0.0250
_refine_ls_shift/su_max 0.001
_refine_ls_shift/su_mean <0.001
_refine_ls_structure_factor_coef Fsqd
_refine_ls_weighting_details 'w=1/[\s^2^(Fo^2^)+(0.0373P)^2^+0.1735P] where P=(Fo^2^+2Fc^2^)/3'
_refine_ls_weighting_scheme calc
_refine_ls_wR_factor_gt 0.0628
_refine_ls_wR_factor_ref 0.0641
_reflns_Friedel_coverage 0.877
_reflns_Friedel_fraction_full 1.000
_reflns_Friedel_fraction_max 0.999
_reflns_number_gt 9890
_reflns_number_total 10359
_reflns_threshold_expression 'I > 2\s(I)'
_cod_data_source_file d3ob01454a2.cif
_cod_data_source_block KKYM2NHKWAS
_cod_depositor_comments 'Adding full bibliography for 7159641--7159650.cif.'
_cod_original_sg_symbol_H-M 'P 21'
_cod_database_code 7159650
_shelx_shelxl_version_number 2018/3
_shelx_space_group_comment
;
The symmetry employed for this shelxl refinement is uniquely defined
by the following loop, which should always be used as a source of
symmetry information in preference to the above space-group names.
They are only intended as comments.
;
_oxdiff_exptl_absorpt_empirical_full_min 0.915
_oxdiff_exptl_absorpt_empirical_full_max 1.068
_oxdiff_exptl_absorpt_empirical_details
;
Empirical correction (ABSPACK) includes:
- Absorption correction using spherical harmonics
- Frame scaling
;

loop_
_space_group_symop_operation_xyz
'x, y, z'
'-x, y+1/2, -z'

loop_
_atom_site_label
_atom_site_type_symbol
_atom_site_fract_x
_atom_site_fract_y
_atom_site_fract_z
_atom_site_U_iso_or_equiv
_atom_site_adp_type
_atom_site_occupancy
_atom_site_site_symmetry_order
_atom_site_calc_flag
_atom_site_refinement_flags_posn
_atom_site_refinement_flags_adp
_atom_site_refinement_flags_occupancy
_atom_site_disorder_assembly
_atom_site_disorder_group
O1 O 0.64794(8) 0.74129(14) 0.21619(8) 0.0182(2) Uani 1 1 d . . . . .
S1 S 0.28766(2) 0.34548(4) 0.09086(3) 0.01554(8) Uani 1 1 d . . . . .
C1 C 0.56592(10) 0.69509(17) 0.17675(10) 0.0129(3) Uani 1 1 d . . . . .
N1 N 0.54140(9) 0.55818(16) 0.12357(9) 0.0135(2) Uani 1 1 d . . . . .
H1 H 0.5834(14) 0.485(3) 0.1185(13) 0.016 Uiso 1 1 d . U . . .
O4 O 0.38631(7) 0.56488(13) 0.22217(7) 0.01177(19) Uani 1 1 d . . . . .
C4 C 0.43902(10) 0.53377(17) 0.08475(10) 0.0119(2) Uani 1 1 d . . . . .
H4 H 0.417928 0.568045 0.019052 0.014 Uiso 1 1 calc R U . . .
S2 S 0.98459(2) -0.18390(4) 0.19006(3) 0.01545(7) Uani 1 1 d . . . . .
C2 C 0.47561(10) 0.78775(17) 0.17775(10) 0.0126(3) Uani 1 1 d . . . . .
N2 N 0.74240(9) 0.03899(16) 0.19280(9) 0.0147(2) Uani 1 1 d . . . . .
H2 H 0.6987(14) -0.030(3) 0.1952(14) 0.018 Uiso 1 1 d . U . . .
N3 N 0.07971(9) 0.77208(16) 0.46605(9) 0.0146(2) Uani 1 1 d . . . . .
H3 H 0.0378(14) 0.842(3) 0.4650(14) 0.018 Uiso 1 1 d . U . . .
S3 S 0.32316(3) 0.97238(5) 0.45256(3) 0.01822(8) Uani 1 1 d . . . . .
O3 O 0.91656(7) 0.11511(13) 0.11246(7) 0.01256(19) Uani 1 1 d . . . . .
C3 C 0.39839(10) 0.65362(17) 0.14378(10) 0.0112(2) Uani 1 1 d . . . . .
H3A H 0.338451 0.703062 0.106150 0.013 Uiso 1 1 calc R U . . .
O12 O 0.64318(8) 0.25500(14) 0.12721(8) 0.0171(2) Uani 1 1 d . . . . .
C12 C 0.81689(10) 0.28960(17) 0.17726(10) 0.0116(2) Uani 1 1 d . . . . .
C13 C 0.89204(10) 0.14888(17) 0.19579(10) 0.0112(2) Uani 1 1 d . . . . .
H13 H 0.948493 0.180041 0.246753 0.013 Uiso 1 1 calc R U . . .
C14 C 0.84259(10) -0.00495(17) 0.22365(10) 0.0124(2) Uani 1 1 d . . . . .
H14 H 0.864321 -0.020208 0.291552 0.015 Uiso 1 1 calc R U . . .
C17 C 0.83090(11) 0.39236(19) 0.26741(11) 0.0166(3) Uani 1 1 d . . . . .
H17A H 0.890071 0.451367 0.281807 0.025 Uiso 1 1 calc R U . . .
H17B H 0.831491 0.318794 0.318058 0.025 Uiso 1 1 calc R U . . .
H17C H 0.779853 0.470808 0.258427 0.025 Uiso 1 1 calc R U . . .
C16 C 0.99510(10) 0.00558(17) 0.12178(10) 0.0133(3) Uani 1 1 d . . . . .
C15 C 0.85933(10) -0.16337(18) 0.17499(10) 0.0138(2) Uani 1 1 d . . . . .
H15A H 0.824615 -0.157945 0.108999 0.017 Uiso 1 1 calc R U . . .
H15B H 0.836920 -0.259448 0.201547 0.017 Uiso 1 1 calc R U . . .
C18 C 0.81434(11) 0.40335(19) 0.09497(11) 0.0164(3) Uani 1 1 d . . . . .
H18A H 0.803660 0.337519 0.039332 0.025 Uiso 1 1 calc R U . . .
H18B H 0.873771 0.460991 0.107243 0.025 Uiso 1 1 calc R U . . .
H18C H 0.763995 0.483077 0.086592 0.025 Uiso 1 1 calc R U . . .
O2 O 0.02582(8) 0.56658(14) 0.54320(8) 0.0177(2) Uani 1 1 d . . . . .
O5 O 0.29242(7) 0.70286(13) 0.54969(7) 0.01215(19) Uani 1 1 d . . . . .
C5 C 0.41063(10) 0.35239(18) 0.09369(10) 0.0138(3) Uani 1 1 d . . . . .
H5A H 0.450223 0.305549 0.151955 0.017 Uiso 1 1 calc R U . . .
H5AB H 0.419573 0.286801 0.042673 0.017 Uiso 1 1 calc R U . . .
C7 C 0.48501(12) 0.8609(2) 0.27420(11) 0.0200(3) Uani 1 1 d . . . . .
H7A H 0.534064 0.943956 0.289059 0.030 Uiso 1 1 calc R U . . .
H7B H 0.500935 0.773622 0.320103 0.030 Uiso 1 1 calc R U . . .
H7C H 0.425947 0.910939 0.274010 0.030 Uiso 1 1 calc R U . . .
C6 C 0.30382(10) 0.46088(19) 0.20203(10) 0.0128(2) Uani 1 1 d . . . . .
C8 C 0.45750(12) 0.92698(19) 0.10391(12) 0.0188(3) Uani 1 1 d . . . . .
H8A H 0.448955 0.878616 0.043429 0.028 Uiso 1 1 calc R U . . .
H8B H 0.510790 1.001520 0.118538 0.028 Uiso 1 1 calc R U . . .
H8C H 0.401439 0.987700 0.103702 0.028 Uiso 1 1 calc R U . . .
C9 C 0.32378(10) 0.3383(2) 0.28315(10) 0.0168(3) Uani 1 1 d . . . . .
H9A H 0.270044 0.266224 0.275101 0.025 Uiso 1 1 calc R U . . .
H9B H 0.335294 0.398770 0.340698 0.025 Uiso 1 1 calc R U . . .
H9C H 0.378597 0.272681 0.284791 0.025 Uiso 1 1 calc R U . . .
C10 C 0.21472(11) 0.5647(2) 0.19224(11) 0.0168(3) Uani 1 1 d . . . . .
H10A H 0.203606 0.636471 0.138842 0.025 Uiso 1 1 calc R U . . .
H10B H 0.223195 0.630983 0.247402 0.025 Uiso 1 1 calc R U . . .
H10C H 0.161341 0.491749 0.184318 0.025 Uiso 1 1 calc R U . . .
C11 C 0.72326(10) 0.19495(18) 0.16098(10) 0.0124(2) Uani 1 1 d . . . . .
C22 C 0.16058(10) 0.51902(17) 0.48091(10) 0.0116(2) Uani 1 1 d . . . . .
C21 C 0.08114(10) 0.61929(18) 0.50249(10) 0.0124(3) Uani 1 1 d . . . . .
C20 C 0.98901(12) -0.0441(2) 0.02255(11) 0.0189(3) Uani 1 1 d . . . . .
H20A H 0.928872 -0.096238 -0.006468 0.028 Uiso 1 1 calc R U . . .
H20B H 1.039149 -0.121020 0.023667 0.028 Uiso 1 1 calc R U . . .
H20C H 0.995164 0.053411 -0.012295 0.028 Uiso 1 1 calc R U . . .
C19 C 1.08982(11) 0.0886(2) 0.17177(13) 0.0208(3) Uani 1 1 d . . . . .
H19A H 1.140442 0.010544 0.177057 0.031 Uiso 1 1 calc R U . . .
H19B H 1.089851 0.123291 0.232992 0.031 Uiso 1 1 calc R U . . .
H19C H 1.098674 0.184055 0.136673 0.031 Uiso 1 1 calc R U . . .
C25 C 0.20396(10) 0.97382(19) 0.46209(11) 0.0163(3) Uani 1 1 d . . . . .
H25A H 0.205934 0.991058 0.526608 0.020 Uiso 1 1 calc R U . . .
H25B H 0.167708 1.063921 0.424861 0.020 Uiso 1 1 calc R U . . .
C24 C 0.15722(9) 0.80663(18) 0.42729(10) 0.0126(2) Uani 1 1 d . . . . .
H24 H 0.133910 0.805763 0.358885 0.015 Uiso 1 1 calc R U . . .
C23 C 0.22506(10) 0.65806(17) 0.46301(10) 0.0107(2) Uani 1 1 d . . . . .
H23 H 0.256344 0.623612 0.416931 0.013 Uiso 1 1 calc R U . . .
C27 C 0.21032(11) 0.39640(18) 0.55788(11) 0.0154(3) Uani 1 1 d . . . . .
H27A H 0.164953 0.317747 0.567092 0.023 Uiso 1 1 calc R U . . .
H27B H 0.238355 0.456321 0.614889 0.023 Uiso 1 1 calc R U . . .
H27C H 0.258909 0.338015 0.540066 0.023 Uiso 1 1 calc R U . . .
C28 C 0.11358(11) 0.42550(19) 0.38893(10) 0.0161(3) Uani 1 1 d . . . . .
H28A H 0.083010 0.504265 0.341195 0.024 Uiso 1 1 calc R U . . .
H28B H 0.067380 0.348544 0.398047 0.024 Uiso 1 1 calc R U . . .
H28C H 0.161083 0.365423 0.370240 0.024 Uiso 1 1 calc R U . . .
C30 C 0.40516(11) 0.8884(2) 0.63944(11) 0.0217(3) Uani 1 1 d . . . . .
H30A H 0.459365 0.956379 0.642073 0.033 Uiso 1 1 calc R U . . .
H30B H 0.423094 0.802269 0.685904 0.033 Uiso 1 1 calc R U . . .
H30C H 0.356419 0.956251 0.651127 0.033 Uiso 1 1 calc R U . . .
C29 C 0.44443(11) 0.7108(2) 0.51663(12) 0.0192(3) Uani 1 1 d . . . . .
H29A H 0.417383 0.659689 0.456649 0.029 Uiso 1 1 calc R U . . .
H29B H 0.469289 0.625851 0.562581 0.029 Uiso 1 1 calc R U . . .
H29C H 0.494678 0.784640 0.513957 0.029 Uiso 1 1 calc R U . . .
C26 C 0.36807(10) 0.80941(19) 0.54315(10) 0.0144(3) Uani 1 1 d . . . . .

loop_
_atom_site_aniso_label
_atom_site_aniso_U_11
_atom_site_aniso_U_22
_atom_site_aniso_U_33
_atom_site_aniso_U_23
_atom_site_aniso_U_13
_atom_site_aniso_U_12
O1 0.0146(5) 0.0145(5) 0.0247(6) 0.0002(4) 0.0048(4) -0.0038(4)
S1 0.01221(15) 0.01803(17) 0.01559(15) -0.00400(13) 0.00299(12) -0.00378(12)
C1 0.0140(6) 0.0107(6) 0.0151(6) 0.0025(5) 0.0060(5) -0.0001(5)
N1 0.0109(5) 0.0120(5) 0.0183(6) -0.0009(5) 0.0054(5) 0.0009(4)
O4 0.0117(4) 0.0122(4) 0.0116(4) 0.0006(4) 0.0039(4) -0.0024(4)
C4 0.0110(6) 0.0119(6) 0.0133(6) -0.0010(5) 0.0044(5) 0.0001(5)
S2 0.01303(15) 0.01405(15) 0.01869(16) 0.00320(13) 0.00387(12) 0.00347(12)
C2 0.0140(6) 0.0097(6) 0.0154(6) -0.0004(5) 0.0063(5) -0.0001(5)
N2 0.0110(5) 0.0123(5) 0.0215(6) 0.0016(5) 0.0061(5) -0.0007(4)
N3 0.0102(5) 0.0129(6) 0.0219(6) 0.0018(5) 0.0065(5) 0.0015(4)
S3 0.01503(16) 0.01582(16) 0.02491(19) 0.00402(14) 0.00768(14) -0.00282(13)
O3 0.0126(5) 0.0124(4) 0.0143(5) 0.0007(4) 0.0066(4) 0.0014(4)
C3 0.0117(6) 0.0101(6) 0.0126(6) 0.0014(5) 0.0047(5) 0.0014(5)
O12 0.0124(5) 0.0140(5) 0.0238(6) -0.0013(4) 0.0036(4) 0.0021(4)
C12 0.0118(6) 0.0091(6) 0.0144(6) -0.0005(5) 0.0047(5) -0.0005(4)
C13 0.0101(6) 0.0116(6) 0.0120(6) -0.0008(5) 0.0036(5) -0.0013(5)
C14 0.0110(6) 0.0125(6) 0.0137(6) 0.0013(5) 0.0035(5) 0.0003(5)
C17 0.0181(7) 0.0142(6) 0.0174(7) -0.0036(5) 0.0050(6) -0.0004(5)
C16 0.0113(6) 0.0126(6) 0.0168(6) -0.0001(5) 0.0056(5) 0.0005(5)
C15 0.0124(6) 0.0105(6) 0.0185(6) 0.0007(5) 0.0048(5) -0.0009(5)
C18 0.0191(7) 0.0128(6) 0.0185(7) 0.0034(5) 0.0075(6) 0.0011(5)
O2 0.0162(5) 0.0160(5) 0.0239(6) -0.0013(4) 0.0105(4) -0.0030(4)
O5 0.0099(4) 0.0136(5) 0.0119(4) -0.0006(4) 0.0017(4) -0.0024(4)
C5 0.0126(6) 0.0114(6) 0.0175(6) -0.0024(5) 0.0048(5) -0.0005(5)
C7 0.0240(7) 0.0180(7) 0.0202(7) -0.0074(6) 0.0099(6) -0.0052(6)
C6 0.0111(6) 0.0141(6) 0.0134(6) 0.0000(5) 0.0041(5) -0.0016(5)
C8 0.0204(7) 0.0117(6) 0.0252(8) 0.0054(6) 0.0082(6) 0.0008(5)
C9 0.0154(6) 0.0179(7) 0.0172(6) 0.0037(6) 0.0049(5) -0.0027(5)
C10 0.0123(6) 0.0204(7) 0.0179(7) 0.0008(6) 0.0051(5) 0.0021(5)
C11 0.0126(6) 0.0121(6) 0.0130(6) -0.0022(5) 0.0045(5) -0.0014(5)
C22 0.0118(6) 0.0101(6) 0.0133(6) -0.0016(5) 0.0042(5) -0.0013(4)
C21 0.0112(6) 0.0122(6) 0.0133(6) -0.0030(5) 0.0028(5) -0.0013(5)
C20 0.0212(7) 0.0195(7) 0.0186(7) -0.0006(6) 0.0098(6) 0.0037(6)
C19 0.0122(7) 0.0201(7) 0.0300(8) -0.0035(6) 0.0060(6) -0.0034(5)
C25 0.0136(6) 0.0113(6) 0.0244(7) 0.0023(6) 0.0061(6) 0.0001(5)
C24 0.0103(6) 0.0128(6) 0.0144(6) 0.0019(5) 0.0031(5) -0.0001(5)
C23 0.0101(6) 0.0110(6) 0.0106(6) -0.0010(5) 0.0026(5) -0.0008(5)
C27 0.0170(7) 0.0122(6) 0.0177(7) 0.0016(5) 0.0061(5) 0.0008(5)
C28 0.0172(7) 0.0151(6) 0.0161(7) -0.0049(5) 0.0053(5) -0.0040(5)
C30 0.0172(7) 0.0254(8) 0.0206(7) -0.0086(6) 0.0027(6) -0.0053(6)
C29 0.0128(6) 0.0217(7) 0.0238(8) -0.0024(6) 0.0067(6) 0.0002(5)
C26 0.0104(6) 0.0154(6) 0.0166(6) -0.0011(5) 0.0030(5) -0.0024(5)

loop_
_atom_type_symbol
_atom_type_description
_atom_type_scat_dispersion_real
_atom_type_scat_dispersion_imag
_atom_type_scat_source
C C 0.0033 0.0016 'International Tables Vol C Tables 4.2.6.8 and 6.1.1.4'
H H 0.0000 0.0000 'International Tables Vol C Tables 4.2.6.8 and 6.1.1.4'
N N 0.0061 0.0033 'International Tables Vol C Tables 4.2.6.8 and 6.1.1.4'
O O 0.0106 0.0060 'International Tables Vol C Tables 4.2.6.8 and 6.1.1.4'
S S 0.1246 0.1234 'International Tables Vol C Tables 4.2.6.8 and 6.1.1.4'

loop_
_geom_angle_atom_site_label_1
_geom_angle_atom_site_label_2
_geom_angle_atom_site_label_3
_geom_angle
_geom_angle_site_symmetry_1
_geom_angle_site_symmetry_3
_geom_angle_publ_flag
C5 S1 C6 96.12(6) . . ?
O1 C1 N1 125.54(14) . . ?
O1 C1 C2 125.64(13) . . ?
N1 C1 C2 108.79(12) . . ?
C1 N1 C4 114.14(12) . . ?
C1 N1 H1 121.9(13) . . ?
C4 N1 H1 123.6(13) . . ?
C3 O4 C6 115.10(10) . . ?
N1 C4 C5 111.74(11) . . ?
N1 C4 C3 102.83(11) . . ?
C5 C4 C3 112.10(11) . . ?
N1 C4 H4 110.0 . . ?
C5 C4 H4 110.0 . . ?
C3 C4 H4 110.0 . . ?
C15 S2 C16 96.23(6) . . ?
C7 C2 C1 111.31(12) . . ?
C7 C2 C8 110.53(12) . . ?
C1 C2 C8 107.95(12) . . ?
C7 C2 C3 115.39(12) . . ?
C1 C2 C3 102.70(11) . . ?
C8 C2 C3 108.47(12) . . ?
C11 N2 C14 115.18(12) . . ?
C11 N2 H2 122.4(14) . . ?
C14 N2 H2 122.5(14) . . ?
C21 N3 C24 114.74(12) . . ?
C21 N3 H3 123.1(15) . . ?
C24 N3 H3 122.2(14) . . ?
C25 S3 C26 95.11(7) . . ?
C16 O3 C13 116.30(11) . . ?
O4 C3 C2 109.76(11) . . ?
O4 C3 C4 109.17(11) . . ?
C2 C3 C4 104.30(11) . . ?
O4 C3 H3A 111.1 . . ?
C2 C3 H3A 111.1 . . ?
C4 C3 H3A 111.1 . . ?
C18 C12 C11 111.41(12) . . ?
C18 C12 C17 110.78(12) . . ?
C11 C12 C17 106.31(11) . . ?
C18 C12 C13 114.99(12) . . ?
C11 C12 C13 103.46(11) . . ?
C17 C12 C13 109.33(12) . . ?
O3 C13 C12 109.73(11) . . ?
O3 C13 C14 110.42(11) . . ?
C12 C13 C14 104.86(11) . . ?
O3 C13 H13 110.6 . . ?
C12 C13 H13 110.6 . . ?
C14 C13 H13 110.6 . . ?
N2 C14 C15 110.22(12) . . ?
N2 C14 C13 103.78(11) . . ?
C15 C14 C13 112.06(11) . . ?
N2 C14 H14 110.2 . . ?
C15 C14 H14 110.2 . . ?
C13 C14 H14 110.2 . . ?
C12 C17 H17A 109.5 . . ?
C12 C17 H17B 109.5 . . ?
H17A C17 H17B 109.5 . . ?
C12 C17 H17C 109.5 . . ?
H17A C17 H17C 109.5 . . ?
H17B C17 H17C 109.5 . . ?
O3 C16 C20 104.97(12) . . ?
O3 C16 C19 112.23(12) . . ?
C20 C16 C19 111.83(13) . . ?
O3 C16 S2 110.79(9) . . ?
C20 C16 S2 109.59(10) . . ?
C19 C16 S2 107.45(10) . . ?
C14 C15 S2 108.94(10) . . ?
C14 C15 H15A 109.9 . . ?
S2 C15 H15A 109.9 . . ?
C14 C15 H15B 109.9 . . ?
S2 C15 H15B 109.9 . . ?
H15A C15 H15B 108.3 . . ?
C12 C18 H18A 109.5 . . ?
C12 C18 H18B 109.5 . . ?
H18A C18 H18B 109.5 . . ?
C12 C18 H18C 109.5 . . ?
H18A C18 H18C 109.5 . . ?
H18B C18 H18C 109.5 . . ?
C23 O5 C26 115.63(11) . . ?
C4 C5 S1 109.12(10) . . ?
C4 C5 H5A 109.9 . . ?
S1 C5 H5A 109.9 . . ?
C4 C5 H5AB 109.9 . . ?
S1 C5 H5AB 109.9 . . ?
H5A C5 H5AB 108.3 . . ?
C2 C7 H7A 109.5 . . ?
C2 C7 H7B 109.5 . . ?
H7A C7 H7B 109.5 . . ?
C2 C7 H7C 109.5 . . ?
H7A C7 H7C 109.5 . . ?
H7B C7 H7C 109.5 . . ?
O4 C6 C9 104.98(11) . . ?
O4 C6 C10 110.99(12) . . ?
C9 C6 C10 112.50(12) . . ?
O4 C6 S1 110.53(9) . . ?
C9 C6 S1 109.79(10) . . ?
C10 C6 S1 108.06(10) . . ?
C2 C8 H8A 109.5 . . ?
C2 C8 H8B 109.5 . . ?
H8A C8 H8B 109.5 . . ?
C2 C8 H8C 109.5 . . ?
H8A C8 H8C 109.5 . . ?
H8B C8 H8C 109.5 . . ?
C6 C9 H9A 109.5 . . ?
C6 C9 H9B 109.5 . . ?
H9A C9 H9B 109.5 . . ?
C6 C9 H9C 109.5 . . ?
H9A C9 H9C 109.5 . . ?
H9B C9 H9C 109.5 . . ?
C6 C10 H10A 109.5 . . ?
C6 C10 H10B 109.5 . . ?
H10A C10 H10B 109.5 . . ?
C6 C10 H10C 109.5 . . ?
H10A C10 H10C 109.5 . . ?
H10B C10 H10C 109.5 . . ?
O12 C11 N2 125.72(14) . . ?
O12 C11 C12 125.46(13) . . ?
N2 C11 C12 108.77(12) . . ?
C27 C22 C21 113.71(12) . . ?
C27 C22 C28 110.49(12) . . ?
C21 C22 C28 106.03(11) . . ?
C27 C22 C23 114.52(12) . . ?
C21 C22 C23 102.14(11) . . ?
C28 C22 C23 109.36(12) . . ?
O2 C21 N3 125.76(14) . . ?
O2 C21 C22 126.02(13) . . ?
N3 C21 C22 108.17(12) . . ?
C16 C20 H20A 109.5 . . ?
C16 C20 H20B 109.5 . . ?
H20A C20 H20B 109.5 . . ?
C16 C20 H20C 109.5 . . ?
H20A C20 H20C 109.5 . . ?
H20B C20 H20C 109.5 . . ?
C16 C19 H19A 109.5 . . ?
C16 C19 H19B 109.5 . . ?
H19A C19 H19B 109.5 . . ?
C16 C19 H19C 109.5 . . ?
H19A C19 H19C 109.5 . . ?
H19B C19 H19C 109.5 . . ?
C24 C25 S3 108.58(10) . . ?
C24 C25 H25A 110.0 . . ?
S3 C25 H25A 110.0 . . ?
C24 C25 H25B 110.0 . . ?
S3 C25 H25B 110.0 . . ?
H25A C25 H25B 108.4 . . ?
N3 C24 C25 111.04(12) . . ?
N3 C24 C23 102.75(11) . . ?
C25 C24 C23 112.21(11) . . ?
N3 C24 H24 110.2 . . ?
C25 C24 H24 110.2 . . ?
C23 C24 H24 110.2 . . ?
O5 C23 C22 108.76(11) . . ?
O5 C23 C24 108.96(11) . . ?
C22 C23 C24 104.30(11) . . ?
O5 C23 H23 111.5 . . ?
C22 C23 H23 111.5 . . ?
C24 C23 H23 111.5 . . ?
C22 C27 H27A 109.5 . . ?
C22 C27 H27B 109.5 . . ?
H27A C27 H27B 109.5 . . ?
C22 C27 H27C 109.5 . . ?
H27A C27 H27C 109.5 . . ?
H27B C27 H27C 109.5 . . ?
C22 C28 H28A 109.5 . . ?
C22 C28 H28B 109.5 . . ?
H28A C28 H28B 109.5 . . ?
C22 C28 H28C 109.5 . . ?
H28A C28 H28C 109.5 . . ?
H28B C28 H28C 109.5 . . ?
C26 C30 H30A 109.5 . . ?
C26 C30 H30B 109.5 . . ?
H30A C30 H30B 109.5 . . ?
C26 C30 H30C 109.5 . . ?
H30A C30 H30C 109.5 . . ?
H30B C30 H30C 109.5 . . ?
C26 C29 H29A 109.5 . . ?
C26 C29 H29B 109.5 . . ?
H29A C29 H29B 109.5 . . ?
C26 C29 H29C 109.5 . . ?
H29A C29 H29C 109.5 . . ?
H29B C29 H29C 109.5 . . ?
O5 C26 C30 104.39(12) . . ?
O5 C26 C29 111.25(12) . . ?
C30 C26 C29 112.33(12) . . ?
O5 C26 S3 110.75(9) . . ?
C30 C26 S3 110.51(11) . . ?
C29 C26 S3 107.64(11) . . ?

loop_
_geom_bond_atom_site_label_1
_geom_bond_atom_site_label_2
_geom_bond_distance
_geom_bond_site_symmetry_2
_geom_bond_publ_flag
O1 C1 1.2352(18) . ?
S1 C5 1.8060(14) . ?
S1 C6 1.8593(15) . ?
C1 N1 1.3411(19) . ?
C1 C2 1.532(2) . ?
N1 C4 1.4622(18) . ?
N1 H1 0.87(2) . ?
O4 C3 1.4311(17) . ?
O4 C6 1.4322(17) . ?
C4 C5 1.530(2) . ?
C4 C3 1.5453(19) . ?
C4 H4 0.9800 . ?
S2 C15 1.8039(14) . ?
S2 C16 1.8645(15) . ?
C2 C7 1.529(2) . ?
C2 C8 1.538(2) . ?
C2 C3 1.539(2) . ?
N2 C11 1.3376(19) . ?
N2 C14 1.4558(18) . ?
N2 H2 0.86(2) . ?
N3 C21 1.3387(19) . ?
N3 C24 1.4588(18) . ?
N3 H3 0.83(2) . ?
S3 C25 1.8099(15) . ?
S3 C26 1.8583(15) . ?
O3 C16 1.4283(17) . ?
O3 C13 1.4288(17) . ?
C3 H3A 0.9800 . ?
O12 C11 1.2365(18) . ?
C12 C18 1.526(2) . ?
C12 C11 1.5320(19) . ?
C12 C17 1.544(2) . ?
C12 C13 1.5483(19) . ?
C13 C14 1.5532(19) . ?
C13 H13 0.9800 . ?
C14 C15 1.522(2) . ?
C14 H14 0.9800 . ?
C17 H17A 0.9600 . ?
C17 H17B 0.9600 . ?
C17 H17C 0.9600 . ?
C16 C20 1.518(2) . ?
C16 C19 1.528(2) . ?
C15 H15A 0.9700 . ?
C15 H15B 0.9700 . ?
C18 H18A 0.9600 . ?
C18 H18B 0.9600 . ?
C18 H18C 0.9600 . ?
O2 C21 1.2331(18) . ?
O5 C23 1.4265(16) . ?
O5 C26 1.4335(17) . ?
C5 H5A 0.9700 . ?
C5 H5AB 0.9700 . ?
C7 H7A 0.9600 . ?
C7 H7B 0.9600 . ?
C7 H7C 0.9600 . ?
C6 C9 1.523(2) . ?
C6 C10 1.527(2) . ?
C8 H8A 0.9600 . ?
C8 H8B 0.9600 . ?
C8 H8C 0.9600 . ?
C9 H9A 0.9600 . ?
C9 H9B 0.9600 . ?
C9 H9C 0.9600 . ?
C10 H10A 0.9600 . ?
C10 H10B 0.9600 . ?
C10 H10C 0.9600 . ?
C22 C27 1.527(2) . ?
C22 C21 1.536(2) . ?
C22 C28 1.541(2) . ?
C22 C23 1.541(2) . ?
C20 H20A 0.9600 . ?
C20 H20B 0.9600 . ?
C20 H20C 0.9600 . ?
C19 H19A 0.9600 . ?
C19 H19B 0.9600 . ?
C19 H19C 0.9600 . ?
C25 C24 1.526(2) . ?
C25 H25A 0.9700 . ?
C25 H25B 0.9700 . ?
C24 C23 1.545(2) . ?
C24 H24 0.9800 . ?
C23 H23 0.9800 . ?
C27 H27A 0.9600 . ?
C27 H27B 0.9600 . ?
C27 H27C 0.9600 . ?
C28 H28A 0.9600 . ?
C28 H28B 0.9600 . ?
C28 H28C 0.9600 . ?
C30 C26 1.521(2) . ?
C30 H30A 0.9600 . ?
C30 H30B 0.9600 . ?
C30 H30C 0.9600 . ?
C29 C26 1.525(2) . ?
C29 H29A 0.9600 . ?
C29 H29B 0.9600 . ?
C29 H29C 0.9600 . ?

loop_
_geom_hbond_atom_site_label_D
_geom_hbond_atom_site_label_H
_geom_hbond_atom_site_label_A
_geom_hbond_distance_DH
_geom_hbond_distance_HA
_geom_hbond_distance_DA
_geom_hbond_angle_DHA
_geom_hbond_site_symmetry_A
_geom_hbond_publ_flag
N1 H1 O12 0.87(2) 2.03(2) 2.8497(16) 155.4(19) . yes
C4 H4 O12 0.98 2.59 3.5243(18) 160.2 2_655 yes
N2 H2 O1 0.86(2) 2.04(2) 2.8390(17) 154.2(19) 1_545 yes
N3 H3 O2 0.83(2) 2.02(2) 2.8094(16) 159(2) 2_556 yes
C14 H14 O2 0.98 2.62 3.5029(18) 150.3 2_646 yes
C15 H15A S1 0.97 2.96 3.9294(15) 177.2 2_645 yes
C24 H24 S2 0.98 2.82 3.7065(14) 151.2 1_465 yes

loop_
_geom_torsion_atom_site_label_1
_geom_torsion_atom_site_label_2
_geom_torsion_atom_site_label_3
_geom_torsion_atom_site_label_4
_geom_torsion
_geom_torsion_site_symmetry_1
_geom_torsion_site_symmetry_2
_geom_torsion_site_symmetry_3
_geom_torsion_site_symmetry_4
_geom_torsion_publ_flag
O1 C1 N1 C4 -179.58(14) . . . . ?
C2 C1 N1 C4 -1.50(16) . . . . ?
C1 N1 C4 C5 -135.62(13) . . . . ?
C1 N1 C4 C3 -15.20(16) . . . . ?
O1 C1 C2 C7 -40.3(2) . . . . ?
N1 C1 C2 C7 141.63(13) . . . . ?
O1 C1 C2 C8 81.19(18) . . . . ?
N1 C1 C2 C8 -96.89(14) . . . . ?
O1 C1 C2 C3 -164.33(14) . . . . ?
N1 C1 C2 C3 17.59(15) . . . . ?
C6 O4 C3 C2 167.67(11) . . . . ?
C6 O4 C3 C4 -78.58(14) . . . . ?
C7 C2 C3 O4 -30.22(16) . . . . ?
C1 C2 C3 O4 91.07(13) . . . . ?
C8 C2 C3 O4 -154.83(11) . . . . ?
C7 C2 C3 C4 -147.08(12) . . . . ?
C1 C2 C3 C4 -25.78(14) . . . . ?
C8 C2 C3 C4 88.32(13) . . . . ?
N1 C4 C3 O4 -92.22(13) . . . . ?
C5 C4 C3 O4 27.95(16) . . . . ?
N1 C4 C3 C2 25.04(14) . . . . ?
C5 C4 C3 C2 145.21(12) . . . . ?
C16 O3 C13 C12 171.11(11) . . . . ?
C16 O3 C13 C14 -73.79(14) . . . . ?
C18 C12 C13 O3 -22.76(16) . . . . ?
C11 C12 C13 O3 98.95(12) . . . . ?
C17 C12 C13 O3 -148.09(11) . . . . ?
C18 C12 C13 C14 -141.36(12) . . . . ?
C11 C12 C13 C14 -19.64(14) . . . . ?
C17 C12 C13 C14 93.31(13) . . . . ?
C11 N2 C14 C15 -126.80(13) . . . . ?
C11 N2 C14 C13 -6.64(17) . . . . ?
O3 C13 C14 N2 -101.76(13) . . . . ?
C12 C13 C14 N2 16.37(14) . . . . ?
O3 C13 C14 C15 17.15(16) . . . . ?
C12 C13 C14 C15 135.29(12) . . . . ?
C13 O3 C16 C20 165.44(12) . . . . ?
C13 O3 C16 C19 -72.89(15) . . . . ?
C13 O3 C16 S2 47.23(13) . . . . ?
C15 S2 C16 O3 18.73(11) . . . . ?
C15 S2 C16 C20 -96.64(11) . . . . ?
C15 S2 C16 C19 141.65(11) . . . . ?
N2 C14 C15 S2 165.00(10) . . . . ?
C13 C14 C15 S2 49.96(13) . . . . ?
C16 S2 C15 C14 -64.91(10) . . . . ?
N1 C4 C5 S1 156.66(10) . . . . ?
C3 C4 C5 S1 41.82(14) . . . . ?
C6 S1 C5 C4 -65.24(11) . . . . ?
C3 O4 C6 C9 160.82(11) . . . . ?
C3 O4 C6 C10 -77.38(14) . . . . ?
C3 O4 C6 S1 42.50(14) . . . . ?
C5 S1 C6 O4 24.55(11) . . . . ?
C5 S1 C6 C9 -90.80(10) . . . . ?
C5 S1 C6 C10 146.17(10) . . . . ?
C14 N2 C11 O12 176.15(14) . . . . ?
C14 N2 C11 C12 -6.36(17) . . . . ?
C18 C12 C11 O12 -42.0(2) . . . . ?
C17 C12 C11 O12 78.83(18) . . . . ?
C13 C12 C11 O12 -166.04(14) . . . . ?
C18 C12 C11 N2 140.55(13) . . . . ?
C17 C12 C11 N2 -98.66(14) . . . . ?
C13 C12 C11 N2 16.47(15) . . . . ?
C24 N3 C21 O2 175.93(14) . . . . ?
C24 N3 C21 C22 -6.58(17) . . . . ?
C27 C22 C21 O2 -36.9(2) . . . . ?
C28 C22 C21 O2 84.64(17) . . . . ?
C23 C22 C21 O2 -160.87(14) . . . . ?
C27 C22 C21 N3 145.57(13) . . . . ?
C28 C22 C21 N3 -92.84(14) . . . . ?
C23 C22 C21 N3 21.65(15) . . . . ?
C26 S3 C25 C24 -66.95(11) . . . . ?
C21 N3 C24 C25 -131.63(13) . . . . ?
C21 N3 C24 C23 -11.47(16) . . . . ?
S3 C25 C24 N3 157.20(10) . . . . ?
S3 C25 C24 C23 42.83(14) . . . . ?
C26 O5 C23 C22 169.44(11) . . . . ?
C26 O5 C23 C24 -77.46(14) . . . . ?
C27 C22 C23 O5 -34.82(16) . . . . ?
C21 C22 C23 O5 88.55(13) . . . . ?
C28 C22 C23 O5 -159.43(11) . . . . ?
C27 C22 C23 C24 -150.97(12) . . . . ?
C21 C22 C23 C24 -27.59(13) . . . . ?
C28 C22 C23 C24 84.42(13) . . . . ?
N3 C24 C23 O5 -91.79(13) . . . . ?
C25 C24 C23 O5 27.56(15) . . . . ?
N3 C24 C23 C22 24.22(14) . . . . ?
C25 C24 C23 C22 143.57(12) . . . . ?
C23 O5 C26 C30 159.39(12) . . . . ?
C23 O5 C26 C29 -79.24(15) . . . . ?
C23 O5 C26 S3 40.44(14) . . . . ?
C25 S3 C26 O5 26.87(11) . . . . ?
C25 S3 C26 C30 -88.32(11) . . . . ?
C25 S3 C26 C29 148.68(11) . . . . ?
